data_4132266
loop_
_publ_author_name
'Hua, Carol'
'Doheny, Patrick W.'
'Ding, Bowen'
'Chan, Bun'
'Yu, Michelle'
'Kepert, Cameron J.'
'D'Alessandro, Deanna M'

_publ_section_title
;
 Through-Space Intervalence Charge Transfer as a Mechanism for Charge
 Delocalization in Metal-Organic Frameworks.
;
_journal_issue 21
_journal_name_full 'Journal of the American Chemical Society'
_journal_page_first 6622
_journal_page_last 6630
_journal_paper_doi 10.1021/jacs.8b02638
_journal_volume 140
_journal_year 2018
_chemical_formula_sum 'C42 H28 N4 O8 S4 Zn2'
_chemical_formula_weight 975.66
_space_group_crystal_system triclinic
_space_group_IT_number 2
_space_group_name_Hall '-P 1'
_space_group_name_H-M_alt 'P -1'
_atom_sites_solution_hydrogens geom
_audit_creation_method SHELXL-2014/7
_cell_angle_alpha 100.6570(10)
_cell_angle_beta 101.0100(10)
_cell_angle_gamma 90.2530(10)
_cell_formula_units_Z 4
_cell_length_a 14.5894(2)
_cell_length_b 14.6248(2)
_cell_length_c 29.1828(4)
_cell_measurement_reflns_used 54934
_cell_measurement_temperature 150(2)
_cell_measurement_theta_max 75.6162
_cell_measurement_theta_min 3.0394
_cell_volume 6001.52(15)
_computing_cell_refinement
;
CrysAlisPro, Agilent Technologies,
Version 1.171.35.19 (release 27-10-2011 CrysAlis171 .NET)
(compiled Oct 27 2011,15:02:11)
;
_computing_data_collection
;
CrysAlisPro, Agilent Technologies,
Version 1.171.35.19 (release 27-10-2011 CrysAlis171 .NET)
(compiled Oct 27 2011,15:02:11)
;
_computing_data_reduction
;
CrysAlisPro, Agilent Technologies,
Version 1.171.35.19 (release 27-10-2011 CrysAlis171 .NET)
(compiled Oct 27 2011,15:02:11)
;
_computing_structure_refinement 'SHELXL-2014/7 (Sheldrick, 2014)'
_computing_structure_solution 'SHELXT (Sheldrick 2014)'
_diffrn_ambient_temperature 150(2)
_diffrn_detector_area_resol_mean 10.5861
_diffrn_measured_fraction_theta_full 0.959
_diffrn_measured_fraction_theta_max 0.954
_diffrn_measurement_device_type 'SuperNova, Dual, Cu at zero, Atlas'
_diffrn_measurement_method '\w scans'
_diffrn_radiation_type CuK\a
_diffrn_radiation_wavelength 1.54178
_diffrn_reflns_av_R_equivalents 0.1466
_diffrn_reflns_av_unetI/netI 0.0526
_diffrn_reflns_Laue_measured_fraction_full 0.959
_diffrn_reflns_Laue_measured_fraction_max 0.954
_diffrn_reflns_limit_h_max 18
_diffrn_reflns_limit_h_min -18
_diffrn_reflns_limit_k_max 18
_diffrn_reflns_limit_k_min -18
_diffrn_reflns_limit_l_max 36
_diffrn_reflns_limit_l_min -36
_diffrn_reflns_number 241011
_diffrn_reflns_point_group_measured_fraction_full 0.959
_diffrn_reflns_point_group_measured_fraction_max 0.954
_diffrn_reflns_theta_full 67.679
_diffrn_reflns_theta_max 76.147
_diffrn_reflns_theta_min 3.142
_diffrn_source 'SuperNova (Cu) X-ray Source'
_exptl_absorpt_coefficient_mu 2.625
_exptl_absorpt_correction_T_max 1.00000
_exptl_absorpt_correction_T_min 0.86198
_exptl_absorpt_correction_type multi-scan
_exptl_absorpt_process_details
;
CrysAlisPro, Agilent Technologies,
Version 1.171.35.19 (release 27-10-2011 CrysAlis171 .NET)
(compiled Oct 27 2011,15:02:11)
Empirical absorption correction using spherical harmonics,
 implemented in SCALE3 ABSPACK scaling algorithm.
;
_exptl_crystal_colour Yellow
_exptl_crystal_density_diffrn 1.080
_exptl_crystal_density_meas ?
_exptl_crystal_density_method 'not measured'
_exptl_crystal_description Block
_exptl_crystal_F_000 1984
_exptl_crystal_size_max 0.14
_exptl_crystal_size_mid 0.12
_exptl_crystal_size_min 0.06
_platon_squeeze_details
;
;
_refine_diff_density_max 1.320
_refine_diff_density_min -0.693
_refine_diff_density_rms 0.112
_refine_ls_extinction_method none
_refine_ls_goodness_of_fit_ref 1.258
_refine_ls_hydrogen_treatment constr
_refine_ls_matrix_type full
_refine_ls_number_parameters 1081
_refine_ls_number_reflns 23937
_refine_ls_number_restraints 0
_refine_ls_restrained_S_all 1.258
_refine_ls_R_factor_all 0.1305
_refine_ls_R_factor_gt 0.1263
_refine_ls_shift/su_max 0.001
_refine_ls_shift/su_mean 0.000
_refine_ls_structure_factor_coef Fsqd
_refine_ls_weighting_details 'w=1/[\s^2^(Fo^2^)+(0.0338P)^2^+40.5296P] where P=(Fo^2^+2Fc^2^)/3'
_refine_ls_weighting_scheme calc
_refine_ls_wR_factor_gt 0.2081
_refine_ls_wR_factor_ref 0.2100
_reflns_Friedel_coverage 0.000
_reflns_number_gt 21909
_reflns_number_total 23937
_reflns_threshold_expression 'I > 2\s(I)'
_cod_data_source_file ja8b02638_si_004.cif
_cod_data_source_block shelx
_cod_depositor_comments
;
The following automatic conversions were performed:

data item '_exptl_crystal_density_meas' value 'not measured' was
changed to '?' -- the value is perceived as not measured.

Automatic conversion script
Id: cif_fix_values 6909 2019-04-08 15:41:33Z antanas 
;
_cod_database_code 4132266
_shelx_shelxl_version_number 2014/7
_shelx_space_group_comment
;
The symmetry employed for this shelxl refinement is uniquely defined
by the following loop, which should always be used as a source of
symmetry information in preference to the above space-group names.
They are only intended as comments.
;

loop_
_space_group_symop_operation_xyz
'x, y, z'
'-x, -y, -z'

loop_
_atom_site_label
_atom_site_type_symbol
_atom_site_fract_x
_atom_site_fract_y
_atom_site_fract_z
_atom_site_U_iso_or_equiv
_atom_site_adp_type
_atom_site_occupancy
_atom_site_site_symmetry_order
_atom_site_calc_flag
_atom_site_refinement_flags_posn
_atom_site_refinement_flags_adp
Zn1 Zn 0.59638(5) 0.31053(5) 0.75885(2) 0.01548(15) Uani 1 1 d . .
Zn4 Zn 1.05747(5) 0.77018(5) 1.65538(2) 0.01614(15) Uani 1 1 d . .
Zn2 Zn 0.61900(5) 0.27046(5) 0.65700(2) 0.01602(15) Uani 1 1 d . .
Zn3 Zn 0.15999(5) 0.81223(5) 0.75618(2) 0.01575(15) Uani 1 1 d . .
S2 S 0.38946(10) 0.57098(10) 0.72245(5) 0.0238(3) Uani 1 1 d . .
S4 S 0.83516(10) 0.02021(10) 0.69353(5) 0.0238(3) Uani 1 1 d . .
S3 S 0.86642(10) 0.52501(10) 0.69290(5) 0.0262(3) Uani 1 1 d . .
S1 S 0.33941(10) 0.06287(10) 0.71828(5) 0.0249(3) Uani 1 1 d . .
S8 S 0.73606(11) 0.66791(11) 1.25284(5) 0.0319(3) Uani 1 1 d . .
S7 S 0.76276(13) 0.42100(12) 1.16460(5) 0.0365(4) Uani 1 1 d . .
S5 S 0.51119(16) 0.13892(15) 0.24516(5) 0.0527(6) Uani 1 1 d . .
S6 S 0.34328(16) -0.08396(16) 0.16633(6) 0.0563(6) Uani 1 1 d . .
O3 O 0.6893(3) 0.2071(3) 0.75745(14) 0.0260(8) Uani 1 1 d . .
O12 O 0.9689(3) -0.1316(3) 0.67905(14) 0.0286(9) Uani 1 1 d . .
O10 O 0.2560(3) 0.7224(3) 0.73622(14) 0.0282(9) Uani 1 1 d . .
N8 N 1.0017(3) 0.7351(3) 1.58530(14) 0.0194(9) Uani 1 1 d . .
O6 O 0.4882(3) 0.2146(3) 0.73616(14) 0.0257(8) Uani 1 1 d . .
O14 O 0.1443(3) -0.1238(3) 0.65146(14) 0.0290(9) Uani 1 1 d . .
O8 O 0.7254(3) 0.3679(3) 0.67883(15) 0.0343(10) Uani 1 1 d . .
O16 O 1.0739(3) 0.7015(3) 0.75541(15) 0.0313(9) Uani 1 1 d . .
O4 O 0.7041(3) 0.1728(3) 0.68077(14) 0.0303(9) Uani 1 1 d . .
O2 O 0.5140(3) 0.4115(3) 0.73540(13) 0.0274(9) Uani 1 1 d . .
O9 O 0.1747(3) 0.6916(3) 0.66147(14) 0.0302(9) Uani 1 1 d . .
N2 N 0.6009(3) 0.2357(3) 0.58508(14) 0.0224(10) Uani 1 1 d . .
N1 N 0.6027(3) 0.3422(3) 0.83008(14) 0.0190(9) Uani 1 1 d . .
O7 O 0.7089(3) 0.3941(3) 0.75526(15) 0.0321(10) Uani 1 1 d . .
O15 O 0.2148(3) -0.0878(3) 0.72796(14) 0.0299(9) Uani 1 1 d . .
O17 O 0.9922(3) 0.6727(3) 0.68039(14) 0.0297(9) Uani 1 1 d . .
O13 O 1.0422(3) -0.1104(3) 0.75500(14) 0.0335(10) Uani 1 1 d . .
N5 N 0.2068(3) -0.1514(3) -0.17261(14) 0.0215(9) Uani 1 1 d . .
O1 O 0.5314(3) 0.3787(3) 0.65937(14) 0.0321(10) Uani 1 1 d . .
O5 O 0.5074(3) 0.1912(3) 0.66064(16) 0.0380(11) Uani 1 1 d . .
N7 N 0.8143(3) 0.5103(4) 1.26106(16) 0.0271(11) Uani 1 1 d . .
N6 N 0.6916(3) 0.5819(4) 1.15587(16) 0.0287(11) Uani 1 1 d . .
N3 N 0.4139(4) 0.0019(4) 0.26182(17) 0.0362(13) Uani 1 1 d . .
C56 C 0.9312(4) 0.6869(4) 1.48757(18) 0.0220(11) Uani 1 1 d . .
C47 C 0.8321(4) 0.6183(4) 1.33705(18) 0.0261(12) Uani 1 1 d . .
C6 C 0.4649(5) 0.0869(4) 0.4114(2) 0.0300(13) Uani 1 1 d . .
C85 C 0.4438(4) 0.0640(4) 0.3623(2) 0.0277(12) Uani 1 1 d . .
H85 H 0.3943 0.0197 0.3473 0.033 Uiso 1 1 calc R U
C1 C 0.5182(5) 0.2502(5) 0.55911(19) 0.0356(15) Uani 1 1 d . .
H1 H 0.4725 0.2803 0.5752 0.043 Uiso 1 1 calc R U
C12 C 0.4929(4) 0.1038(4) 0.33461(19) 0.0274(13) Uani 1 1 d . .
C66 C 0.2396(4) 0.6799(4) 0.6935(2) 0.0235(11) Uani 1 1 d . .
C46 C 0.7988(4) 0.5916(4) 1.28562(19) 0.0252(12) Uani 1 1 d . .
C78 C 0.9816(4) -0.0927(4) 0.72179(19) 0.0237(11) Uani 1 1 d . .
C30 C 0.6811(4) 0.3401(5) 0.8610(2) 0.0325(14) Uani 1 1 d . .
H30 H 0.7349 0.3186 0.8490 0.039 Uiso 1 1 calc R U
C74 C 0.7997(4) 0.1007(4) 0.7366(2) 0.0237(11) Uani 1 1 d . .
C27 C 0.2928(4) -0.1657(5) -0.1511(2) 0.0279(13) Uani 1 1 d . .
H27 H 0.3357 -0.1923 -0.1701 0.033 Uiso 1 1 calc R U
C81 C 0.3509(4) 0.0644(4) 0.6323(2) 0.0261(12) Uani 1 1 d . .
H81 H 0.3708 0.0786 0.6052 0.031 Uiso 1 1 calc R U
C72 C 0.7459(4) 0.4076(4) 0.7220(2) 0.0267(12) Uani 1 1 d . .
C84 C 0.2026(4) -0.0803(4) 0.68540(19) 0.0225(11) Uani 1 1 d . .
C83 C 0.2661(4) -0.0108(4) 0.67382(19) 0.0236(11) Uani 1 1 d . .
C80 C 0.3892(4) 0.1059(4) 0.6778(2) 0.0242(11) Uani 1 1 d . .
C55 C 0.8941(4) 0.6617(4) 1.43529(19) 0.0246(12) Uani 1 1 d . .
C73 C 0.7240(4) 0.1652(4) 0.72348(19) 0.0221(11) Uani 1 1 d . .
C82 C 0.2792(4) -0.0014(4) 0.6299(2) 0.0264(12) Uani 1 1 d . .
H82 H 0.2438 -0.0354 0.6010 0.032 Uiso 1 1 calc R U
C67 C 1.0103(4) 0.6606(4) 0.7224(2) 0.0259(12) Uani 1 1 d . .
C35 C 0.6255(4) 0.4255(4) 0.98100(19) 0.0267(12) Uani 1 1 d . .
C49 C 0.9253(5) 0.5826(4) 1.4085(2) 0.0328(14) Uani 1 1 d . .
C5 C 0.6641(4) 0.1933(4) 0.56196(19) 0.0269(12) Uani 1 1 d . .
H5 H 0.7233 0.1821 0.5797 0.032 Uiso 1 1 calc R U
C2 C 0.4957(4) 0.2242(5) 0.5105(2) 0.0359(15) Uani 1 1 d . .
H2 H 0.4358 0.2360 0.4937 0.043 Uiso 1 1 calc R U
C79 C 0.4683(4) 0.1764(4) 0.6933(2) 0.0258(12) Uani 1 1 d . .
C62 C 0.4232(4) 0.4882(4) 0.67986(19) 0.0231(11) Uani 1 1 d . .
C3 C 0.5612(4) 0.1803(4) 0.48610(19) 0.0234(11) Uani 1 1 d . .
C48 C 0.8941(5) 0.5623(5) 1.3601(2) 0.0326(14) Uani 1 1 d . .
H48 H 0.9155 0.5087 1.3420 0.039 Uiso 1 1 calc R U
C41 C 0.6730(4) 0.4730(4) 1.07976(19) 0.0273(13) Uani 1 1 d . .
C43 C 0.7031(4) 0.4994(4) 1.13201(19) 0.0268(12) Uani 1 1 d . .
C77 C 0.9178(4) -0.0175(4) 0.73510(19) 0.0231(11) Uani 1 1 d . .
C13 C 0.4682(5) 0.0754(5) 0.2830(2) 0.0323(14) Uani 1 1 d . .
C44 C 0.7739(4) 0.5070(4) 1.21486(19) 0.0274(13) Uani 1 1 d . .
C65 C 0.3062(4) 0.6063(4) 0.6803(2) 0.0258(12) Uani 1 1 d . .
C34 C 0.6901(4) 0.3666(5) 0.9090(2) 0.0358(16) Uani 1 1 d . .
H34 H 0.7493 0.3650 0.9292 0.043 Uiso 1 1 calc R U
C75 C 0.8494(5) 0.0988(5) 0.7804(2) 0.0332(14) Uani 1 1 d . .
H75 H 0.8394 0.1385 0.8085 0.040 Uiso 1 1 calc R U
C61 C 0.4953(4) 0.4210(4) 0.69308(19) 0.0216(11) Uani 1 1 d . .
C4 C 0.6466(4) 0.1649(5) 0.51275(19) 0.0298(13) Uani 1 1 d . .
H4 H 0.6934 0.1350 0.4975 0.036 Uiso 1 1 calc R U
C63 C 0.3727(4) 0.4891(4) 0.6359(2) 0.0277(12) Uani 1 1 d . .
H63 H 0.3827 0.4488 0.6080 0.033 Uiso 1 1 calc R U
C68 C 0.9504(5) 0.5912(4) 0.7351(2) 0.0309(13) Uani 1 1 d . .
C25 C 0.2613(5) -0.1055(5) -0.0741(2) 0.0315(14) Uani 1 1 d . .
C7 C 0.5386(4) 0.1526(4) 0.43352(19) 0.0249(12) Uani 1 1 d . .
C45 C 0.7314(4) 0.5842(5) 1.20225(19) 0.0277(13) Uani 1 1 d . .
C64 C 0.3043(4) 0.5556(4) 0.6360(2) 0.0284(13) Uani 1 1 d . .
H64 H 0.2614 0.5644 0.6085 0.034 Uiso 1 1 calc R U
C18 C 0.2845(6) -0.1156(7) 0.0560(2) 0.059(3) Uani 1 1 d . .
H18 H 0.2614 -0.1521 0.0754 0.071 Uiso 1 1 calc R U
C19 C 0.2548(6) -0.1360(6) 0.0064(2) 0.049(2) Uani 1 1 d . .
C8 C 0.5910(4) 0.1911(5) 0.4056(2) 0.0322(14) Uani 1 1 d . .
C26 C 0.3230(4) -0.1432(5) -0.1021(2) 0.0337(14) Uani 1 1 d . .
H26 H 0.3854 -0.1538 -0.0881 0.040 Uiso 1 1 calc R U
C60 C 1.0213(5) 0.7168(7) 1.5052(3) 0.053(2) Uani 1 1 d . .
H60 H 1.0625 0.7211 1.4840 0.063 Uiso 1 1 calc R U
C33 C 0.6146(4) 0.3956(4) 0.92831(18) 0.0241(12) Uani 1 1 d . .
C11 C 0.5664(5) 0.1677(5) 0.3566(2) 0.0341(14) Uani 1 1 d . .
H11 H 0.6001 0.1956 0.3376 0.041 Uiso 1 1 calc R U
C71 C 0.8259(5) 0.4789(5) 0.7349(2) 0.0316(13) Uani 1 1 d . .
C59 C 1.0530(5) 0.7404(7) 1.5527(2) 0.059(3) Uani 1 1 d . .
H59 H 1.1163 0.7624 1.5635 0.071 Uiso 1 1 calc R U
C76 C 0.9181(5) 0.0309(5) 0.7797(2) 0.0328(14) Uani 1 1 d . .
H76 H 0.9599 0.0203 0.8073 0.039 Uiso 1 1 calc R U
C38 C 0.6659(4) 0.5131(4) 1.00243(19) 0.0270(12) Uani 1 1 d . .
C20 C 0.2903(5) -0.0810(5) -0.0211(2) 0.0396(16) Uani 1 1 d . .
C42 C 0.6284(5) 0.3879(5) 1.0582(2) 0.0377(15) Uani 1 1 d . .
H42 H 0.6160 0.3448 1.0772 0.045 Uiso 1 1 calc R U
C36 C 0.6014(5) 0.3650(5) 1.0089(2) 0.0369(15) Uani 1 1 d . .
C52 C 0.8017(5) 0.6972(5) 1.3641(2) 0.0424(18) Uani 1 1 d . .
H52 H 0.7586 0.7358 1.3488 0.051 Uiso 1 1 calc R U
C58 C 0.9142(4) 0.7057(6) 1.5683(2) 0.0394(17) Uani 1 1 d . .
H58 H 0.8747 0.7007 1.5902 0.047 Uiso 1 1 calc R U
C51 C 0.8335(6) 0.7198(5) 1.4127(2) 0.0440(19) Uani 1 1 d . .
N4 N 0.4385(6) 0.0555(6) 0.1499(2) 0.064(2) Uani 1 1 d . .
C40 C 0.6881(4) 0.5369(5) 1.05199(19) 0.0306(13) Uani 1 1 d . .
H40 H 0.7138 0.5973 1.0668 0.037 Uiso 1 1 calc R U
C29 C 0.1474(4) -0.1132(5) -0.1451(2) 0.0318(14) Uani 1 1 d . .
H29 H 0.0860 -0.1013 -0.1599 0.038 Uiso 1 1 calc R U
C21 C 0.3521(6) -0.0043(6) -0.0002(2) 0.0452(18) Uani 1 1 d . .
C14 C 0.4052(6) -0.0054(6) 0.2143(2) 0.047(2) Uani 1 1 d . .
C39 C 0.6861(6) 0.5845(5) 0.9738(2) 0.0424(17) Uani 1 1 d . .
H39A H 0.7144 0.6412 0.9954 0.064 Uiso 1 1 calc R U
H39B H 0.7292 0.5592 0.9531 0.064 Uiso 1 1 calc R U
H39C H 0.6276 0.5993 0.9542 0.064 Uiso 1 1 calc R U
C10 C 0.4077(6) 0.0421(7) 0.4393(3) 0.058(2) Uani 1 1 d . .
H10A H 0.4307 0.0649 0.4734 0.088 Uiso 1 1 calc R U
H10B H 0.3422 0.0576 0.4308 0.088 Uiso 1 1 calc R U
H10C H 0.4129 -0.0256 0.4321 0.088 Uiso 1 1 calc R U
C57 C 0.8770(5) 0.6817(7) 1.5203(2) 0.049(2) Uani 1 1 d . .
H57 H 0.8132 0.6615 1.5100 0.059 Uiso 1 1 calc R U
C28 C 0.1720(5) -0.0909(5) -0.0966(2) 0.0369(15) Uani 1 1 d . .
H28 H 0.1276 -0.0653 -0.0784 0.044 Uiso 1 1 calc R U
C69 C 0.9467(7) 0.5759(7) 0.7791(2) 0.065(3) Uani 1 1 d . .
H69 H 0.9890 0.6049 0.8070 0.078 Uiso 1 1 calc R U
C37 C 0.5462(7) 0.2743(5) 0.9868(2) 0.056(2) Uani 1 1 d . .
H37A H 0.5363 0.2416 1.0120 0.084 Uiso 1 1 calc R U
H37B H 0.4857 0.2874 0.9686 0.084 Uiso 1 1 calc R U
H37C H 0.5811 0.2352 0.9656 0.084 Uiso 1 1 calc R U
C17 C 0.3490(6) -0.0404(7) 0.0767(2) 0.061(3) Uani 1 1 d . .
C9 C 0.6721(7) 0.2593(7) 0.4275(3) 0.066(3) Uani 1 1 d . .
H9A H 0.6810 0.2689 0.4623 0.099 Uiso 1 1 calc R U
H9B H 0.7289 0.2346 0.4174 0.099 Uiso 1 1 calc R U
H9C H 0.6592 0.3188 0.4172 0.099 Uiso 1 1 calc R U
C15 C 0.4504(6) 0.0596(6) 0.1972(2) 0.055(2) Uani 1 1 d . .
C70 C 0.8743(6) 0.5129(7) 0.7792(3) 0.063(3) Uani 1 1 d . .
H70 H 0.8607 0.4961 0.8072 0.075 Uiso 1 1 calc R U
C23 C 0.3834(7) 0.0593(6) -0.0296(3) 0.055(2) Uani 1 1 d . .
H23A H 0.3573 0.0358 -0.0633 0.082 Uiso 1 1 calc R U
H23B H 0.3615 0.1220 -0.0201 0.082 Uiso 1 1 calc R U
H23C H 0.4518 0.0618 -0.0246 0.082 Uiso 1 1 calc R U
C53 C 0.9907(9) 0.5176(7) 1.4313(3) 0.092(4) Uani 1 1 d . .
H53A H 1.0068 0.5408 1.4657 0.138 Uiso 1 1 calc R U
H53B H 0.9601 0.4555 1.4251 0.138 Uiso 1 1 calc R U
H53C H 1.0476 0.5139 1.4180 0.138 Uiso 1 1 calc R U
C24 C 0.1879(6) -0.2183(7) -0.0148(2) 0.059(2) Uani 1 1 d . .
H24A H 0.1720 -0.2468 0.0107 0.088 Uiso 1 1 calc R U
H24B H 0.1309 -0.1976 -0.0331 0.088 Uiso 1 1 calc R U
H24C H 0.2172 -0.2642 -0.0358 0.088 Uiso 1 1 calc R U
C22 C 0.3800(6) 0.0145(6) 0.0487(2) 0.052(2) Uani 1 1 d . .
H22 H 0.4216 0.0664 0.0633 0.062 Uiso 1 1 calc R U
C16 C 0.3821(7) -0.0176(7) 0.1287(2) 0.062(3) Uani 1 1 d . .
C31 C 0.5292(5) 0.3709(8) 0.8486(2) 0.065(3) Uani 1 1 d . .
H31 H 0.4713 0.3732 0.8275 0.078 Uiso 1 1 calc R U
C32 C 0.5322(5) 0.3979(8) 0.8971(2) 0.070(3) Uani 1 1 d . .
H32 H 0.4774 0.4178 0.9085 0.084 Uiso 1 1 calc R U
C54 C 0.7977(9) 0.8040(8) 1.4410(3) 0.100(5) Uani 1 1 d . .
H54A H 0.8270 0.8102 1.4747 0.150 Uiso 1 1 calc R U
H54B H 0.8132 0.8599 1.4295 0.150 Uiso 1 1 calc R U
H54C H 0.7298 0.7969 1.4374 0.150 Uiso 1 1 calc R U

loop_
_atom_site_aniso_label
_atom_site_aniso_U_11
_atom_site_aniso_U_22
_atom_site_aniso_U_33
_atom_site_aniso_U_23
_atom_site_aniso_U_13
_atom_site_aniso_U_12
Zn1 0.0161(3) 0.0151(4) 0.0153(3) 0.0019(2) 0.0039(2) 0.0008(3)
Zn4 0.0160(3) 0.0152(4) 0.0158(3) 0.0016(2) 0.0010(2) 0.0013(3)
Zn2 0.0165(3) 0.0160(4) 0.0155(3) 0.0023(2) 0.0037(2) 0.0007(3)
Zn3 0.0155(3) 0.0154(4) 0.0157(3) 0.0020(2) 0.0022(2) 0.0002(3)
S2 0.0222(7) 0.0235(7) 0.0256(6) 0.0035(5) 0.0054(5) 0.0089(5)
S4 0.0229(7) 0.0223(7) 0.0254(6) 0.0030(5) 0.0038(5) 0.0103(5)
S3 0.0258(7) 0.0249(8) 0.0274(7) 0.0043(5) 0.0043(5) -0.0086(6)
S1 0.0274(7) 0.0225(7) 0.0240(6) 0.0038(5) 0.0041(5) -0.0092(6)
S8 0.0399(9) 0.0325(8) 0.0189(6) 0.0004(5) -0.0009(6) 0.0095(7)
S7 0.0543(10) 0.0320(9) 0.0195(7) 0.0008(6) 0.0017(6) 0.0080(7)
S5 0.0788(14) 0.0558(12) 0.0178(7) 0.0037(7) -0.0012(7) -0.0323(11)
S6 0.0717(14) 0.0728(14) 0.0183(7) -0.0023(7) 0.0047(7) -0.0396(11)
O3 0.023(2) 0.023(2) 0.033(2) 0.0035(16) 0.0081(16) 0.0072(16)
O12 0.026(2) 0.031(2) 0.028(2) 0.0017(16) 0.0056(16) 0.0147(18)
O10 0.021(2) 0.027(2) 0.036(2) 0.0003(17) 0.0082(16) 0.0098(17)
N8 0.020(2) 0.021(2) 0.016(2) 0.0009(16) 0.0022(16) 0.0000(18)
O6 0.022(2) 0.021(2) 0.034(2) 0.0043(16) 0.0044(16) -0.0055(16)
O14 0.025(2) 0.027(2) 0.035(2) 0.0080(17) 0.0032(17) -0.0073(17)
O8 0.030(2) 0.035(3) 0.036(2) 0.0025(18) 0.0052(18) -0.0180(19)
O16 0.031(2) 0.025(2) 0.037(2) 0.0001(17) 0.0106(18) -0.0144(18)
O4 0.031(2) 0.030(2) 0.032(2) 0.0090(17) 0.0081(17) 0.0173(19)
O2 0.033(2) 0.022(2) 0.026(2) 0.0064(15) 0.0029(16) 0.0089(18)
O9 0.028(2) 0.032(2) 0.033(2) 0.0095(17) 0.0062(17) 0.0144(18)
N2 0.030(3) 0.022(3) 0.014(2) 0.0013(16) 0.0007(17) 0.002(2)
N1 0.020(2) 0.023(2) 0.0121(19) 0.0014(16) 0.0002(16) 0.0027(18)
O7 0.026(2) 0.030(2) 0.041(2) 0.0103(18) 0.0057(18) -0.0103(18)
O15 0.040(2) 0.023(2) 0.026(2) 0.0034(16) 0.0082(17) -0.0137(19)
O17 0.029(2) 0.026(2) 0.036(2) 0.0074(17) 0.0114(17) -0.0043(18)
O13 0.032(2) 0.039(3) 0.028(2) 0.0059(18) 0.0023(17) 0.022(2)
N5 0.024(2) 0.025(3) 0.014(2) 0.0032(17) 0.0014(16) 0.0009(19)
O1 0.032(2) 0.031(2) 0.032(2) 0.0016(17) 0.0065(17) 0.0219(19)
O5 0.033(2) 0.043(3) 0.039(2) 0.011(2) 0.0060(19) -0.019(2)
N7 0.029(3) 0.031(3) 0.021(2) 0.0039(19) 0.0023(18) 0.003(2)
N6 0.026(3) 0.039(3) 0.018(2) 0.0003(19) 0.0020(18) 0.003(2)
N3 0.041(3) 0.044(4) 0.020(2) -0.001(2) 0.004(2) -0.011(3)
C56 0.028(3) 0.015(3) 0.021(3) 0.0031(19) -0.001(2) 0.003(2)
C47 0.028(3) 0.031(3) 0.017(3) 0.004(2) 0.001(2) -0.006(2)
C6 0.036(3) 0.029(3) 0.023(3) 0.004(2) 0.002(2) -0.003(3)
C85 0.033(3) 0.021(3) 0.025(3) 0.001(2) 0.000(2) -0.001(2)
C1 0.033(3) 0.055(4) 0.015(3) -0.001(2) 0.001(2) 0.012(3)
C12 0.032(3) 0.029(3) 0.018(3) 0.001(2) -0.001(2) 0.000(3)
C66 0.017(3) 0.023(3) 0.033(3) 0.011(2) 0.007(2) 0.004(2)
C46 0.024(3) 0.028(3) 0.023(3) 0.005(2) 0.001(2) -0.001(2)
C78 0.024(3) 0.021(3) 0.029(3) 0.011(2) 0.008(2) 0.003(2)
C30 0.020(3) 0.058(4) 0.020(3) 0.003(3) 0.008(2) 0.007(3)
C74 0.022(3) 0.017(3) 0.035(3) 0.005(2) 0.012(2) 0.008(2)
C27 0.020(3) 0.040(4) 0.024(3) 0.006(2) 0.004(2) 0.006(2)
C81 0.023(3) 0.029(3) 0.027(3) 0.010(2) 0.002(2) -0.001(2)
C72 0.016(3) 0.022(3) 0.044(3) 0.011(2) 0.004(2) -0.004(2)
C84 0.027(3) 0.010(3) 0.031(3) 0.004(2) 0.007(2) -0.004(2)
C83 0.024(3) 0.018(3) 0.028(3) 0.003(2) 0.003(2) -0.003(2)
C80 0.021(3) 0.020(3) 0.033(3) 0.011(2) 0.004(2) 0.001(2)
C55 0.029(3) 0.022(3) 0.023(3) 0.005(2) 0.003(2) 0.000(2)
C73 0.020(3) 0.015(3) 0.033(3) 0.004(2) 0.010(2) 0.009(2)
C82 0.025(3) 0.027(3) 0.027(3) 0.009(2) 0.001(2) -0.001(2)
C67 0.026(3) 0.019(3) 0.034(3) 0.002(2) 0.013(2) -0.006(2)
C35 0.028(3) 0.033(3) 0.018(3) 0.002(2) 0.004(2) 0.004(2)
C49 0.043(4) 0.026(3) 0.025(3) 0.004(2) -0.002(2) 0.011(3)
C5 0.024(3) 0.029(3) 0.024(3) 0.002(2) -0.001(2) 0.013(2)
C2 0.026(3) 0.048(4) 0.029(3) 0.000(3) -0.001(2) 0.019(3)
C79 0.021(3) 0.022(3) 0.035(3) 0.012(2) 0.001(2) 0.000(2)
C62 0.027(3) 0.017(3) 0.025(3) 0.002(2) 0.007(2) 0.009(2)
C3 0.027(3) 0.019(3) 0.023(3) 0.002(2) 0.005(2) 0.003(2)
C48 0.043(4) 0.026(3) 0.024(3) -0.001(2) 0.003(2) 0.002(3)
C41 0.029(3) 0.035(4) 0.017(3) 0.001(2) 0.005(2) 0.001(3)
C43 0.022(3) 0.035(4) 0.023(3) 0.004(2) 0.007(2) -0.001(2)
C77 0.023(3) 0.020(3) 0.028(3) 0.006(2) 0.005(2) 0.004(2)
C13 0.034(3) 0.040(4) 0.022(3) 0.007(2) 0.004(2) -0.003(3)
C44 0.034(3) 0.031(3) 0.016(3) 0.000(2) 0.006(2) -0.002(3)
C65 0.024(3) 0.027(3) 0.028(3) 0.008(2) 0.006(2) 0.007(2)
C34 0.018(3) 0.063(5) 0.024(3) 0.003(3) 0.004(2) 0.003(3)
C75 0.039(4) 0.035(4) 0.027(3) 0.005(2) 0.011(2) 0.019(3)
C61 0.021(3) 0.011(3) 0.032(3) 0.001(2) 0.006(2) 0.003(2)
C4 0.032(3) 0.036(4) 0.021(3) 0.001(2) 0.008(2) 0.012(3)
C63 0.032(3) 0.022(3) 0.029(3) 0.005(2) 0.006(2) 0.007(2)
C68 0.034(3) 0.025(3) 0.034(3) 0.002(2) 0.010(2) -0.013(3)
C25 0.037(3) 0.032(4) 0.022(3) 0.000(2) 0.001(2) -0.005(3)
C7 0.028(3) 0.024(3) 0.023(3) 0.004(2) 0.006(2) 0.002(2)
C45 0.026(3) 0.038(4) 0.016(3) 0.000(2) 0.003(2) 0.000(3)
C64 0.027(3) 0.029(3) 0.029(3) 0.009(2) 0.005(2) 0.010(3)
C18 0.076(6) 0.081(6) 0.016(3) 0.002(3) 0.006(3) -0.043(5)
C19 0.047(4) 0.064(5) 0.030(3) 0.001(3) 0.001(3) -0.027(4)
C8 0.029(3) 0.041(4) 0.024(3) 0.003(2) 0.003(2) -0.007(3)
C26 0.022(3) 0.051(4) 0.025(3) 0.008(3) -0.003(2) 0.002(3)
C60 0.025(3) 0.090(7) 0.037(4) -0.008(4) 0.014(3) -0.017(4)
C33 0.024(3) 0.030(3) 0.018(3) 0.004(2) 0.007(2) 0.003(2)
C11 0.040(4) 0.041(4) 0.021(3) 0.007(2) 0.007(2) -0.004(3)
C71 0.034(3) 0.031(4) 0.030(3) 0.006(2) 0.006(2) -0.007(3)
C59 0.015(3) 0.125(8) 0.026(3) -0.014(4) 0.004(2) -0.017(4)
C76 0.038(4) 0.036(4) 0.025(3) 0.006(2) 0.007(2) 0.018(3)
C38 0.028(3) 0.031(3) 0.022(3) 0.003(2) 0.006(2) -0.004(2)
C20 0.041(4) 0.053(5) 0.023(3) 0.002(3) 0.004(3) -0.011(3)
C42 0.049(4) 0.040(4) 0.024(3) 0.008(3) 0.005(3) -0.003(3)
C36 0.053(4) 0.035(4) 0.020(3) 0.001(2) 0.004(3) -0.001(3)
C52 0.053(4) 0.047(4) 0.023(3) 0.004(3) 0.000(3) 0.030(4)
C58 0.024(3) 0.070(5) 0.024(3) 0.008(3) 0.002(2) -0.017(3)
C51 0.066(5) 0.038(4) 0.025(3) 0.003(3) 0.003(3) 0.030(4)
N4 0.080(5) 0.087(6) 0.020(3) 0.005(3) 0.002(3) -0.043(4)
C40 0.031(3) 0.038(4) 0.019(3) -0.001(2) 0.002(2) -0.003(3)
C29 0.022(3) 0.044(4) 0.030(3) 0.005(3) 0.008(2) 0.004(3)
C21 0.055(5) 0.057(5) 0.022(3) 0.005(3) 0.005(3) -0.012(4)
C14 0.055(5) 0.065(5) 0.014(3) -0.002(3) -0.001(3) -0.022(4)
C39 0.060(5) 0.039(4) 0.026(3) 0.006(3) 0.004(3) -0.012(3)
C10 0.059(5) 0.080(6) 0.033(4) 0.010(4) 0.002(3) -0.043(5)
C57 0.026(3) 0.097(7) 0.022(3) 0.011(3) -0.001(2) -0.015(4)
C28 0.033(3) 0.053(4) 0.025(3) 0.004(3) 0.009(2) 0.013(3)
C69 0.076(6) 0.091(7) 0.021(3) 0.004(4) 0.000(3) -0.056(5)
C37 0.098(7) 0.036(4) 0.027(3) 0.002(3) 0.000(4) -0.023(4)
C17 0.069(6) 0.087(7) 0.018(3) -0.002(3) 0.001(3) -0.038(5)
C9 0.079(6) 0.084(7) 0.030(4) 0.012(4) -0.002(4) -0.054(5)
C15 0.072(6) 0.065(6) 0.018(3) -0.001(3) -0.003(3) -0.034(5)
C70 0.071(6) 0.082(6) 0.033(4) 0.011(4) 0.003(3) -0.063(5)
C23 0.074(6) 0.053(5) 0.032(4) 0.003(3) 0.004(4) -0.016(4)
C53 0.156(11) 0.063(6) 0.031(4) -0.016(4) -0.022(5) 0.069(7)
C24 0.068(6) 0.077(6) 0.025(3) 0.002(3) 0.002(3) -0.031(5)
C22 0.054(5) 0.073(6) 0.025(3) 0.001(3) 0.007(3) -0.029(4)
C16 0.076(6) 0.089(7) 0.019(3) 0.003(3) 0.009(3) -0.040(5)
C31 0.027(4) 0.142(9) 0.020(3) 0.001(4) 0.003(3) 0.037(5)
C32 0.029(4) 0.158(10) 0.019(3) 0.004(4) 0.005(3) 0.043(5)
C54 0.164(12) 0.085(8) 0.033(4) -0.004(4) -0.011(5) 0.095(8)

loop_
_atom_type_symbol
_atom_type_description
_atom_type_scat_dispersion_real
_atom_type_scat_dispersion_imag
_atom_type_scat_source
C C 0.0181 0.0091 'International Tables Vol C Tables 4.2.6.8 and 6.1.1.4'
H H 0.0000 0.0000 'International Tables Vol C Tables 4.2.6.8 and 6.1.1.4'
N N 0.0311 0.0180 'International Tables Vol C Tables 4.2.6.8 and 6.1.1.4'
O O 0.0492 0.0322 'International Tables Vol C Tables 4.2.6.8 and 6.1.1.4'
S S 0.3331 0.5567 'International Tables Vol C Tables 4.2.6.8 and 6.1.1.4'
Zn Zn -1.5491 0.6778 'International Tables Vol C Tables 4.2.6.8 and 6.1.1.4'

loop_
_geom_angle_atom_site_label_1
_geom_angle_atom_site_label_2
_geom_angle_atom_site_label_3
_geom_angle
_geom_angle_site_symmetry_1
_geom_angle_site_symmetry_3
N1 Zn1 O6 103.06(17) . .
N1 Zn1 O3 98.56(17) . .
O6 Zn1 O3 90.39(17) . .
N1 Zn1 O2 102.11(17) . .
O6 Zn1 O2 91.03(17) . .
O3 Zn1 O2 158.39(16) . .
N1 Zn1 O7 98.43(18) . .
O6 Zn1 O7 158.42(17) . .
O3 Zn1 O7 84.49(18) . .
O2 Zn1 O7 86.31(18) . .
N1 Zn1 Zn2 171.15(13) . .
O6 Zn1 Zn2 84.64(11) . .
O3 Zn1 Zn2 76.79(11) . .
O2 Zn1 Zn2 81.88(11) . .
O7 Zn1 Zn2 73.78(12) . .
N8 Zn4 O17 100.16(18) . 1_556
N8 Zn4 O14 97.42(18) . 1_666
O17 Zn4 O14 162.29(17) 1_556 1_666
N8 Zn4 O12 102.33(17) . 1_566
O17 Zn4 O12 90.28(18) 1_556 1_566
O14 Zn4 O12 87.98(18) 1_666 1_566
N8 Zn4 O9 102.31(17) . 1_656
O17 Zn4 O9 88.07(18) 1_556 1_656
O14 Zn4 O9 86.18(18) 1_666 1_656
O12 Zn4 O9 155.21(17) 1_566 1_656
N8 Zn4 Zn3 173.40(13) . 1_656
O17 Zn4 Zn3 81.68(12) 1_556 1_656
O14 Zn4 Zn3 80.61(12) 1_666 1_656
O12 Zn4 Zn3 83.95(11) 1_566 1_656
O9 Zn4 Zn3 71.34(12) 1_656 1_656
O5 Zn2 O8 158.38(18) . .
O5 Zn2 O4 89.0(2) . .
O8 Zn2 O4 90.46(19) . .
O5 Zn2 N2 94.12(19) . .
O8 Zn2 N2 106.93(19) . .
O4 Zn2 N2 104.25(18) . .
O5 Zn2 O1 86.0(2) . .
O8 Zn2 O1 86.6(2) . .
O4 Zn2 O1 158.52(16) . .
N2 Zn2 O1 96.94(18) . .
O5 Zn2 Zn1 73.44(13) . .
O8 Zn2 Zn1 85.09(12) . .
O4 Zn2 Zn1 81.90(12) . .
N2 Zn2 Zn1 166.22(14) . .
O1 Zn2 Zn1 76.65(12) . .
O10 Zn3 N5 102.25(18) . 1_566
O10 Zn3 O15 90.82(18) . 1_565
N5 Zn3 O15 105.24(18) 1_566 1_565
O10 Zn3 O16 89.01(18) . 1_455
N5 Zn3 O16 98.78(18) 1_566 1_455
O15 Zn3 O16 155.44(17) 1_565 1_455
O10 Zn3 O13 162.24(17) . 1_465
N5 Zn3 O13 95.35(17) 1_566 1_465
O15 Zn3 O13 86.84(19) 1_565 1_465
O16 Zn3 O13 85.90(19) 1_455 1_465
O10 Zn3 Zn4 87.51(12) . 1_454
N5 Zn3 Zn4 169.53(14) 1_566 1_454
O15 Zn3 Zn4 78.08(11) 1_565 1_454
O16 Zn3 Zn4 77.37(12) 1_455 1_454
O13 Zn3 Zn4 74.77(11) 1_465 1_454
C65 S2 C62 90.6(3) . .
C77 S4 C74 91.2(3) . .
C71 S3 C68 91.5(3) . .
C80 S1 C83 91.2(3) . .
C45 S8 C46 88.5(3) . .
C44 S7 C43 88.2(3) . .
C15 S5 C13 88.1(3) . .
C14 S6 C16 88.1(4) . .
C73 O3 Zn1 129.7(4) . .
C78 O12 Zn4 121.1(4) . 1_544
C66 O10 Zn3 116.8(4) . .
C58 N8 C59 115.2(5) . .
C58 N8 Zn4 123.9(4) . .
C59 N8 Zn4 121.0(4) . .
C79 O6 Zn1 119.6(4) . .
C84 O14 Zn4 125.0(4) . 1_444
C72 O8 Zn2 119.9(4) . .
C67 O16 Zn3 129.1(4) . 1_655
C73 O4 Zn2 123.4(4) . .
C61 O2 Zn1 123.9(4) . .
C66 O9 Zn4 136.8(4) . 1_454
C5 N2 C1 117.4(5) . .
C5 N2 Zn2 124.1(4) . .
C1 N2 Zn2 118.3(4) . .
C30 N1 C31 115.6(5) . .
C30 N1 Zn1 122.2(4) . .
C31 N1 Zn1 122.1(4) . .
C72 O7 Zn1 133.3(4) . .
C84 O15 Zn3 127.8(4) . 1_545
C67 O17 Zn4 124.3(4) . 1_554
C78 O13 Zn3 132.4(4) . 1_645
C27 N5 C29 117.6(5) . .
C27 N5 Zn3 123.5(4) . 1_544
C29 N5 Zn3 118.9(4) . 1_544
C61 O1 Zn2 130.6(4) . .
C79 O5 Zn2 135.1(4) . .
C46 N7 C44 108.4(5) . .
C43 N6 C45 107.8(5) . .
C13 N3 C14 108.3(6) . .
C60 C56 C57 116.0(6) . .
C60 C56 C55 121.5(5) . .
C57 C56 C55 122.5(5) . .
C48 C47 C52 118.5(5) . .
C48 C47 C46 119.1(5) . .
C52 C47 C46 122.3(5) . .
C85 C6 C7 119.0(6) . .
C85 C6 C10 118.7(6) . .
C7 C6 C10 122.2(5) . .
C12 C85 C6 121.6(6) . .
C12 C85 H85 119.2 . .
C6 C85 H85 119.2 . .
N2 C1 C2 123.6(6) . .
N2 C1 H1 118.2 . .
C2 C1 H1 118.2 . .
C85 C12 C11 119.2(5) . .
C85 C12 C13 118.8(5) . .
C11 C12 C13 122.0(6) . .
O9 C66 O10 127.4(5) . .
O9 C66 C65 116.3(5) . .
O10 C66 C65 116.3(5) . .
N7 C46 C47 122.9(5) . .
N7 C46 S8 115.8(4) . .
C47 C46 S8 121.4(4) . .
O13 C78 O12 126.9(5) . .
O13 C78 C77 115.8(5) . .
O12 C78 C77 117.3(5) . .
N1 C30 C34 124.3(5) . .
N1 C30 H30 117.8 . .
C34 C30 H30 117.8 . .
C75 C74 C73 127.3(5) . .
C75 C74 S4 112.2(4) . .
C73 C74 S4 120.5(4) . .
N5 C27 C26 122.8(5) . .
N5 C27 H27 118.6 . .
C26 C27 H27 118.6 . .
C80 C81 C82 112.8(5) . .
C80 C81 H81 123.6 . .
C82 C81 H81 123.6 . .
O7 C72 O8 127.9(5) . .
O7 C72 C71 116.0(5) . .
O8 C72 C71 116.1(5) . .
O14 C84 O15 127.8(5) . .
O14 C84 C83 116.3(5) . .
O15 C84 C83 115.9(5) . .
C82 C83 C84 127.3(5) . .
C82 C83 S1 112.0(4) . .
C84 C83 S1 120.5(4) . .
C81 C80 C79 126.8(5) . .
C81 C80 S1 111.8(4) . .
C79 C80 S1 121.2(4) . .
C51 C55 C49 119.9(5) . .
C51 C55 C56 120.1(5) . .
C49 C55 C56 119.9(5) . .
O4 C73 O3 127.8(5) . .
O4 C73 C74 116.9(5) . .
O3 C73 C74 115.3(5) . .
C83 C82 C81 112.1(5) . .
C83 C82 H82 123.9 . .
C81 C82 H82 123.9 . .
O17 C67 O16 127.1(5) . .
O17 C67 C68 116.8(5) . .
O16 C67 C68 116.1(5) . .
C38 C35 C36 120.0(5) . .
C38 C35 C33 118.9(5) . .
C36 C35 C33 121.0(6) . .
C48 C49 C55 119.5(5) . .
C48 C49 C53 118.6(6) . .
C55 C49 C53 121.8(5) . .
N2 C5 C4 122.4(5) . .
N2 C5 H5 118.8 . .
C4 C5 H5 118.8 . .
C1 C2 C3 119.5(5) . .
C1 C2 H2 120.3 . .
C3 C2 H2 120.3 . .
O5 C79 O6 127.1(6) . .
O5 C79 C80 114.5(5) . .
O6 C79 C80 118.4(5) . .
C63 C62 C61 126.8(5) . .
C63 C62 S2 112.1(4) . .
C61 C62 S2 120.9(4) . .
C4 C3 C2 117.2(5) . .
C4 C3 C7 122.6(5) . .
C2 C3 C7 120.2(5) . .
C49 C48 C47 121.5(6) . .
C49 C48 H48 119.3 . .
C47 C48 H48 119.3 . .
C42 C41 C40 119.5(5) . .
C42 C41 C43 121.9(6) . .
C40 C41 C43 118.6(5) . .
N6 C43 C41 123.0(5) . .
N6 C43 S7 116.5(4) . .
C41 C43 S7 120.4(5) . .
C76 C77 C78 126.2(5) . .
C76 C77 S4 111.8(4) . .
C78 C77 S4 121.9(4) . .
N3 C13 C12 122.9(6) . .
N3 C13 S5 116.0(4) . .
C12 C13 S5 121.1(5) . .
N7 C44 C45 118.6(5) . .
N7 C44 S7 132.9(5) . .
C45 C44 S7 108.4(4) . .
C64 C65 C66 126.0(5) . .
C64 C65 S2 112.3(4) . .
C66 C65 S2 121.5(4) . .
C33 C34 C30 120.3(6) . .
C33 C34 H34 119.8 . .
C30 C34 H34 119.8 . .
C74 C75 C76 112.3(5) . .
C74 C75 H75 123.8 . .
C76 C75 H75 123.8 . .
O2 C61 O1 126.5(5) . .
O2 C61 C62 117.9(5) . .
O1 C61 C62 115.6(5) . .
C3 C4 C5 120.0(5) . .
C3 C4 H4 120.0 . .
C5 C4 H4 120.0 . .
C62 C63 C64 112.8(5) . .
C62 C63 H63 123.6 . .
C64 C63 H63 123.6 . .
C69 C68 C67 127.7(6) . .
C69 C68 S3 111.1(5) . .
C67 C68 S3 121.0(4) . .
C26 C25 C28 117.6(5) . .
C26 C25 C20 121.3(6) . .
C28 C25 C20 121.1(6) . .
C8 C7 C6 119.8(5) . .
C8 C7 C3 120.1(5) . .
C6 C7 C3 120.2(5) . .
N6 C45 C44 119.0(5) . .
N6 C45 S8 132.3(5) . .
C44 C45 S8 108.7(4) . .
C65 C64 C63 112.1(5) . .
C65 C64 H64 124.0 . .
C63 C64 H64 124.0 . .
C19 C18 C17 119.3(7) . .
C19 C18 H18 120.3 . .
C17 C18 H18 120.3 . .
C20 C19 C18 118.9(6) . .
C20 C19 C24 123.0(6) . .
C18 C19 C24 118.1(7) . .
C11 C8 C7 119.3(6) . .
C11 C8 C9 119.0(6) . .
C7 C8 C9 121.7(5) . .
C25 C26 C27 119.3(5) . .
C25 C26 H26 120.4 . .
C27 C26 H26 120.4 . .
C59 C60 C56 120.5(6) . .
C59 C60 H60 119.7 . .
C56 C60 H60 119.7 . .
C34 C33 C32 116.5(5) . .
C34 C33 C35 119.9(5) . .
C32 C33 C35 123.5(5) . .
C8 C11 C12 121.1(6) . .
C8 C11 H11 119.4 . .
C12 C11 H11 119.4 . .
C70 C71 C72 126.1(6) . .
C70 C71 S3 112.1(5) . .
C72 C71 S3 121.8(4) . .
N8 C59 C60 124.5(6) . .
N8 C59 H59 117.8 . .
C60 C59 H59 117.8 . .
C77 C76 C75 112.4(5) . .
C77 C76 H76 123.8 . .
C75 C76 H76 123.8 . .
C35 C38 C40 119.4(5) . .
C35 C38 C39 122.1(5) . .
C40 C38 C39 118.5(6) . .
C19 C20 C21 121.6(6) . .
C19 C20 C25 118.6(6) . .
C21 C20 C25 119.8(6) . .
C41 C42 C36 120.4(6) . .
C41 C42 H42 119.8 . .
C36 C42 H42 119.8 . .
C35 C36 C42 119.6(6) . .
C35 C36 C37 121.6(5) . .
C42 C36 C37 118.8(6) . .
C51 C52 C47 121.0(6) . .
C51 C52 H52 119.5 . .
C47 C52 H52 119.5 . .
N8 C58 C57 123.3(6) . .
N8 C58 H58 118.3 . .
C57 C58 H58 118.3 . .
C52 C51 C55 119.6(6) . .
C52 C51 C54 119.8(6) . .
C55 C51 C54 120.5(6) . .
C16 N4 C15 107.6(6) . .
C41 C40 C38 120.6(6) . .
C41 C40 H40 119.7 . .
C38 C40 H40 119.7 . .
N5 C29 C28 122.6(6) . .
N5 C29 H29 118.7 . .
C28 C29 H29 118.7 . .
C22 C21 C20 118.4(7) . .
C22 C21 C23 120.3(7) . .
C20 C21 C23 121.3(6) . .
N3 C14 C15 119.2(6) . .
N3 C14 S6 132.4(6) . .
C15 C14 S6 108.4(5) . .
C38 C39 H39A 109.5 . .
C38 C39 H39B 109.5 . .
H39A C39 H39B 109.5 . .
C38 C39 H39C 109.5 . .
H39A C39 H39C 109.5 . .
H39B C39 H39C 109.5 . .
C6 C10 H10A 109.5 . .
C6 C10 H10B 109.5 . .
H10A C10 H10B 109.5 . .
C6 C10 H10C 109.5 . .
H10A C10 H10C 109.5 . .
H10B C10 H10C 109.5 . .
C56 C57 C58 120.5(6) . .
C56 C57 H57 119.7 . .
C58 C57 H57 119.7 . .
C29 C28 C25 120.0(6) . .
C29 C28 H28 120.0 . .
C25 C28 H28 120.0 . .
C68 C69 C70 113.1(6) . .
C68 C69 H69 123.4 . .
C70 C69 H69 123.4 . .
C36 C37 H37A 109.5 . .
C36 C37 H37B 109.5 . .
H37A C37 H37B 109.5 . .
C36 C37 H37C 109.5 . .
H37A C37 H37C 109.5 . .
H37B C37 H37C 109.5 . .
C22 C17 C18 120.3(6) . .
C22 C17 C16 119.0(7) . .
C18 C17 C16 120.6(7) . .
C8 C9 H9A 109.5 . .
C8 C9 H9B 109.5 . .
H9A C9 H9B 109.5 . .
C8 C9 H9C 109.5 . .
H9A C9 H9C 109.5 . .
H9B C9 H9C 109.5 . .
N4 C15 C14 119.6(6) . .
N4 C15 S5 131.9(6) . .
C14 C15 S5 108.4(5) . .
C71 C70 C69 112.2(6) . .
C71 C70 H70 123.9 . .
C69 C70 H70 123.9 . .
C21 C23 H23A 109.5 . .
C21 C23 H23B 109.5 . .
H23A C23 H23B 109.5 . .
C21 C23 H23C 109.5 . .
H23A C23 H23C 109.5 . .
H23B C23 H23C 109.5 . .
C49 C53 H53A 109.5 . .
C49 C53 H53B 109.5 . .
H53A C53 H53B 109.5 . .
C49 C53 H53C 109.5 . .
H53A C53 H53C 109.5 . .
H53B C53 H53C 109.5 . .
C19 C24 H24A 109.5 . .
C19 C24 H24B 109.5 . .
H24A C24 H24B 109.5 . .
C19 C24 H24C 109.5 . .
H24A C24 H24C 109.5 . .
H24B C24 H24C 109.5 . .
C17 C22 C21 121.4(7) . .
C17 C22 H22 119.3 . .
C21 C22 H22 119.3 . .
N4 C16 C17 122.6(7) . .
N4 C16 S6 116.3(5) . .
C17 C16 S6 121.1(6) . .
N1 C31 C32 123.6(6) . .
N1 C31 H31 118.2 . .
C32 C31 H31 118.2 . .
C33 C32 C31 119.5(6) . .
C33 C32 H32 120.2 . .
C31 C32 H32 120.2 . .
C51 C54 H54A 109.5 . .
C51 C54 H54B 109.5 . .
H54A C54 H54B 109.5 . .
C51 C54 H54C 109.5 . .
H54A C54 H54C 109.5 . .
H54B C54 H54C 109.5 . .

loop_
_geom_bond_atom_site_label_1
_geom_bond_atom_site_label_2
_geom_bond_distance
_geom_bond_site_symmetry_2
Zn1 N1 2.029(4) .
Zn1 O6 2.034(4) .
Zn1 O3 2.036(4) .
Zn1 O2 2.041(4) .
Zn1 O7 2.072(4) .
Zn1 Zn2 3.0033(9) .
Zn4 N8 2.020(4) .
Zn4 O17 2.028(4) 1_556
Zn4 O14 2.031(4) 1_666
Zn4 O12 2.050(4) 1_566
Zn4 O9 2.062(4) 1_656
Zn4 Zn3 2.9850(9) 1_656
Zn2 O5 2.026(4) .
Zn2 O8 2.029(4) .
Zn2 O4 2.029(4) .
Zn2 N2 2.031(4) .
Zn2 O1 2.038(4) .
Zn3 O10 2.017(4) .
Zn3 N5 2.028(4) 1_566
Zn3 O15 2.036(4) 1_565
Zn3 O16 2.039(4) 1_455
Zn3 O13 2.060(4) 1_465
Zn3 Zn4 2.9851(9) 1_454
S2 C65 1.710(6) .
S2 C62 1.713(5) .
S4 C77 1.710(6) .
S4 C74 1.715(6) .
S3 C71 1.698(6) .
S3 C68 1.711(6) .
S1 C80 1.707(6) .
S1 C83 1.712(6) .
S8 C45 1.725(6) .
S8 C46 1.752(6) .
S7 C44 1.728(6) .
S7 C43 1.753(6) .
S5 C15 1.734(7) .
S5 C13 1.765(6) .
S6 C14 1.735(7) .
S6 C16 1.759(8) .
O3 C73 1.258(6) .
O12 C78 1.250(7) .
O12 Zn4 2.050(4) 1_544
O10 C66 1.263(7) .
N8 C58 1.317(7) .
N8 C59 1.331(8) .
O6 C79 1.250(7) .
O14 C84 1.245(7) .
O14 Zn4 2.031(4) 1_444
O8 C72 1.264(7) .
O16 C67 1.260(7) .
O16 Zn3 2.039(4) 1_655
O4 C73 1.251(7) .
O2 C61 1.247(7) .
O9 C66 1.234(7) .
O9 Zn4 2.062(4) 1_454
N2 C5 1.334(7) .
N2 C1 1.337(8) .
N1 C30 1.319(7) .
N1 C31 1.326(8) .
O7 C72 1.243(7) .
O15 C84 1.246(7) .
O15 Zn3 2.036(4) 1_545
O17 C67 1.250(7) .
O17 Zn4 2.028(4) 1_554
O13 C78 1.247(7) .
O13 Zn3 2.060(4) 1_645
N5 C27 1.327(7) .
N5 C29 1.346(7) .
N5 Zn3 2.028(4) 1_544
O1 C61 1.267(7) .
O5 C79 1.249(7) .
N7 C46 1.314(8) .
N7 C44 1.356(7) .
N6 C43 1.305(8) .
N6 C45 1.361(7) .
N3 C13 1.313(8) .
N3 C14 1.352(8) .
C56 C60 1.356(9) .
C56 C57 1.363(9) .
C56 C55 1.494(7) .
C47 C48 1.384(9) .
C47 C52 1.397(9) .
C47 C46 1.464(7) .
C6 C85 1.384(8) .
C6 C7 1.411(8) .
C6 C10 1.496(9) .
C85 C12 1.378(9) .
C85 H85 0.9500 .
C1 C2 1.373(8) .
C1 H1 0.9500 .
C12 C11 1.393(9) .
C12 C13 1.461(8) .
C66 C65 1.500(8) .
C78 C77 1.489(8) .
C30 C34 1.365(8) .
C30 H30 0.9500 .
C74 C75 1.350(8) .
C74 C73 1.495(7) .
C27 C26 1.390(8) .
C27 H27 0.9500 .
C81 C80 1.363(8) .
C81 C82 1.401(8) .
C81 H81 0.9500 .
C72 C71 1.505(8) .
C84 C83 1.498(8) .
C83 C82 1.364(8) .
C80 C79 1.489(8) .
C55 C51 1.390(8) .
C55 C49 1.401(8) .
C82 H82 0.9500 .
C67 C68 1.478(8) .
C35 C38 1.392(9) .
C35 C36 1.392(9) .
C35 C33 1.496(7) .
C49 C48 1.375(8) .
C49 C53 1.503(10) .
C5 C4 1.392(8) .
C5 H5 0.9500 .
C2 C3 1.389(8) .
C2 H2 0.9500 .
C62 C63 1.354(8) .
C62 C61 1.489(7) .
C3 C4 1.380(8) .
C3 C7 1.484(7) .
C48 H48 0.9500 .
C41 C42 1.384(9) .
C41 C40 1.387(9) .
C41 C43 1.481(7) .
C77 C76 1.361(8) .
C44 C45 1.367(9) .
C65 C64 1.360(8) .
C34 C33 1.365(8) .
C34 H34 0.9500 .
C75 C76 1.414(8) .
C75 H75 0.9500 .
C4 H4 0.9500 .
C63 C64 1.396(8) .
C63 H63 0.9500 .
C68 C69 1.353(9) .
C25 C26 1.379(9) .
C25 C28 1.379(9) .
C25 C20 1.498(8) .
C7 C8 1.404(8) .
C64 H64 0.9500 .
C18 C19 1.404(9) .
C18 C17 1.410(11) .
C18 H18 0.9500 .
C19 C20 1.398(10) .
C19 C24 1.506(10) .
C8 C11 1.382(8) .
C8 C9 1.507(9) .
C26 H26 0.9500 .
C60 C59 1.353(9) .
C60 H60 0.9500 .
C33 C32 1.367(9) .
C11 H11 0.9500 .
C71 C70 1.353(9) .
C59 H59 0.9500 .
C76 H76 0.9500 .
C38 C40 1.397(8) .
C38 C39 1.514(9) .
C20 C21 1.404(10) .
C42 C36 1.395(8) .
C42 H42 0.9500 .
C36 C37 1.516(10) .
C52 C51 1.382(9) .
C52 H52 0.9500 .
C58 C57 1.380(9) .
C58 H58 0.9500 .
C51 C54 1.505(10) .
N4 C16 1.326(10) .
N4 C15 1.350(8) .
C40 H40 0.9500 .
C29 C28 1.368(8) .
C29 H29 0.9500 .
C21 C22 1.381(9) .
C21 C23 1.500(10) .
C14 C15 1.372(11) .
C39 H39A 0.9800 .
C39 H39B 0.9800 .
C39 H39C 0.9800 .
C10 H10A 0.9800 .
C10 H10B 0.9800 .
C10 H10C 0.9800 .
C57 H57 0.9500 .
C28 H28 0.9500 .
C69 C70 1.400(10) .
C69 H69 0.9500 .
C37 H37A 0.9800 .
C37 H37B 0.9800 .
C37 H37C 0.9800 .
C17 C22 1.379(11) .
C17 C16 1.475(9) .
C9 H9A 0.9800 .
C9 H9B 0.9800 .
C9 H9C 0.9800 .
C70 H70 0.9500 .
C23 H23A 0.9800 .
C23 H23B 0.9800 .
C23 H23C 0.9800 .
C53 H53A 0.9800 .
C53 H53B 0.9800 .
C53 H53C 0.9800 .
C24 H24A 0.9800 .
C24 H24B 0.9800 .
C24 H24C 0.9800 .
C22 H22 0.9500 .
C31 C32 1.390(9) .
C31 H31 0.9500 .
C32 H32 0.9500 .
C54 H54A 0.9800 .
C54 H54B 0.9800 .
C54 H54C 0.9800 .

loop_
_platon_squeeze_void_nr
_platon_squeeze_void_average_x
_platon_squeeze_void_average_y
_platon_squeeze_void_average_z
_platon_squeeze_void_volume
_platon_squeeze_void_count_electrons
_platon_squeeze_void_content
1 -0.003 -0.006 -0.002 2538 588 ' '
